data_4101062
_journal_name_full 'Journal of the American Chemical Society'
_journal_paper_doi 10.1021/ja057205y
_journal_year 2006
_chemical_formula_moiety 'C60 H134 Ge2 Si14'
_chemical_formula_sum 'C60 H134 Ge2 Si14'
_chemical_formula_weight 1394.11
_space_group_IT_number 2
_space_group_name_Hall '-P 1'
_space_group_name_H-M_alt 'P -1'
_symmetry_cell_setting triclinic
_symmetry_Int_Tables_number 2
_symmetry_space_group_name_Hall '-P 1'
_symmetry_space_group_name_H-M 'P -1'
_cell_angle_alpha 93.306(2)
_cell_angle_beta 91.725(3)
_cell_angle_gamma 103.854(3)
_cell_formula_units_Z 4
_cell_length_a 12.7522(5)
_cell_length_b 19.0869(7)
_cell_length_c 35.8127(16)
_cell_measurement_temperature 103(2)
_cell_volume 8440.5(6)
_diffrn_ambient_temperature 103(2)
_exptl_crystal_density_diffrn 1.097
_cod_database_code 4101062

loop_
_symmetry_equiv_pos_as_xyz
'x, y, z'
'-x, -y, -z'

loop_
_atom_site_label
_atom_site_type_symbol
_atom_site_fract_x
_atom_site_fract_y
_atom_site_fract_z
_atom_site_U_iso_or_equiv
_atom_site_adp_type
_atom_site_occupancy
_atom_site_symmetry_multiplicity
_atom_site_calc_flag
_atom_site_refinement_flags
_atom_site_disorder_assembly
_atom_site_disorder_group
Ge1 Ge 0.02152(5) 0.36805(3) 0.364244(16) 0.04599(19) Uani 1 1 d . . .
Ge2 Ge 0.09250(5) 0.41246(3) 0.312648(15) 0.03774(17) Uani 1 1 d . . .
C1 C 0.0741(4) 0.3354(2) 0.40941(12) 0.0223(12) Uani 1 1 d . . .
C2 C 0.0036(4) 0.2793(2) 0.42558(13) 0.0213(12) Uani 1 1 d . . .
C3 C 0.0371(4) 0.2537(2) 0.45888(12) 0.0209(12) Uani 1 1 d . . .
H1 H -0.0130 0.2171 0.4704 0.025 Uiso 1 1 calc R . .
C4 C 0.1410(4) 0.2794(2) 0.47593(12) 0.0182(11) Uani 1 1 d . . .
C5 C 0.2082(4) 0.3372(2) 0.45935(12) 0.0203(12) Uani 1 1 d . . .
H2 H 0.2774 0.3584 0.4710 0.024 Uiso 1 1 calc R . .
C6 C 0.1784(4) 0.3656(2) 0.42627(13) 0.0194(12) Uani 1 1 d . . .
C7 C -0.1077(3) 0.2471(2) 0.40718(12) 0.0232(12) Uani 1 1 d . . .
H3 H -0.1075 0.2789 0.3859 0.028 Uiso 1 1 calc R . .
C8 C 0.1737(3) 0.2501(2) 0.51246(12) 0.0212(12) Uani 1 1 d . . .
C9 C 0.2546(3) 0.4288(2) 0.40945(12) 0.0249(12) Uani 1 1 d . . .
H4 H 0.2134 0.4335 0.3859 0.030 Uiso 1 1 calc R . .
Si1 Si -0.11943(12) 0.15575(8) 0.38103(4) 0.0372(4) Uani 1 1 d . . .
Si2 Si -0.22355(11) 0.26635(8) 0.43473(4) 0.0355(4) Uani 1 1 d . . .
Si3 Si 0.12484(12) 0.14624(7) 0.51293(4) 0.0327(4) Uani 1 1 d . . .
Si4 Si 0.11231(11) 0.29732(8) 0.55191(4) 0.0292(4) Uani 1 1 d . . .
Si5 Si 0.32922(11) 0.27203(7) 0.52043(4) 0.0297(4) Uani 1 1 d . . .
Si6 Si 0.38061(11) 0.40651(8) 0.39073(4) 0.0314(4) Uani 1 1 d . . .
Si7 Si 0.26128(11) 0.51794(7) 0.43614(4) 0.0312(4) Uani 1 1 d . . .
C10 C 0.0176(4) 0.1382(3) 0.37762(14) 0.0574(18) Uani 1 1 d . . .
H5 H 0.0652 0.1782 0.3658 0.086 Uiso 1 1 calc R . .
H6 H 0.0125 0.0930 0.3625 0.086 Uiso 1 1 calc R . .
H7 H 0.0472 0.1343 0.4028 0.086 Uiso 1 1 calc R . .
C11 C -0.1730(4) 0.1617(3) 0.33317(12) 0.0490(16) Uani 1 1 d . . .
H8 H -0.1254 0.2018 0.3214 0.074 Uiso 1 1 calc R . .
H9 H -0.2457 0.1702 0.3343 0.074 Uiso 1 1 calc R . .
H10 H -0.1764 0.1163 0.3184 0.074 Uiso 1 1 calc R . .
C12 C -0.2102(4) 0.0798(3) 0.40301(15) 0.0592(18) Uani 1 1 d . . .
H11 H -0.1823 0.0765 0.4285 0.089 Uiso 1 1 calc R . .
H12 H -0.2135 0.0345 0.3882 0.089 Uiso 1 1 calc R . .
H13 H -0.2829 0.0884 0.4040 0.089 Uiso 1 1 calc R . .
C13 C -0.3398(4) 0.2597(3) 0.40068(13) 0.0431(15) Uani 1 1 d . . .
H14 H -0.3641 0.2098 0.3898 0.065 Uiso 1 1 calc R . .
H15 H -0.3171 0.2923 0.3807 0.065 Uiso 1 1 calc R . .
H16 H -0.3993 0.2734 0.4136 0.065 Uiso 1 1 calc R . .
C14 C -0.2709(4) 0.2028(3) 0.47195(13) 0.0589(18) Uani 1 1 d . . .
H17 H -0.2943 0.1532 0.4606 0.088 Uiso 1 1 calc R . .
H18 H -0.3317 0.2160 0.4843 0.088 Uiso 1 1 calc R . .
H19 H -0.2116 0.2057 0.4905 0.088 Uiso 1 1 calc R . .
C15 C -0.1790(4) 0.3611(3) 0.45542(15) 0.0610(18) Uani 1 1 d . . .
H20 H -0.2366 0.3727 0.4703 0.091 Uiso 1 1 calc R . .
H21 H -0.1633 0.3943 0.4353 0.091 Uiso 1 1 calc R . .
H22 H -0.1138 0.3662 0.4715 0.091 Uiso 1 1 calc R . .
C16 C -0.0204(4) 0.1023(2) 0.49696(13) 0.0447(15) Uani 1 1 d . . .
H23 H -0.0693 0.1232 0.5122 0.067 Uiso 1 1 calc R . .
H24 H -0.0352 0.0502 0.4998 0.067 Uiso 1 1 calc R . .
H25 H -0.0318 0.1109 0.4706 0.067 Uiso 1 1 calc R . .
C17 C 0.1301(4) 0.1134(3) 0.56135(12) 0.0423(15) Uani 1 1 d . . .
H26 H 0.0875 0.1374 0.5778 0.063 Uiso 1 1 calc R . .
H27 H 0.2053 0.1247 0.5711 0.063 Uiso 1 1 calc R . .
H28 H 0.1001 0.0610 0.5603 0.063 Uiso 1 1 calc R . .
C18 C 0.2056(4) 0.1014(2) 0.48141(13) 0.0423(15) Uani 1 1 d . . .
H29 H 0.2026 0.1188 0.4563 0.063 Uiso 1 1 calc R . .
H30 H 0.1760 0.0489 0.4802 0.063 Uiso 1 1 calc R . .
H31 H 0.2809 0.1128 0.4911 0.063 Uiso 1 1 calc R . .
C19 C -0.0370(3) 0.2593(3) 0.55428(12) 0.0391(15) Uani 1 1 d . . .
H32 H -0.0725 0.2617 0.5299 0.059 Uiso 1 1 calc R . .
H33 H -0.0657 0.2874 0.5734 0.059 Uiso 1 1 calc R . .
H34 H -0.0508 0.2088 0.5607 0.059 Uiso 1 1 calc R . .
C20 C 0.1717(4) 0.2901(3) 0.60026(12) 0.0372(14) Uani 1 1 d . . .
H35 H 0.1636 0.2391 0.6049 0.056 Uiso 1 1 calc R . .
H36 H 0.1336 0.3127 0.6191 0.056 Uiso 1 1 calc R . .
H37 H 0.2486 0.3150 0.6018 0.056 Uiso 1 1 calc R . .
C21 C 0.1281(4) 0.3961(2) 0.54430(12) 0.0332(14) Uani 1 1 d . . .
H38 H 0.0974 0.4011 0.5194 0.050 Uiso 1 1 calc R . .
H39 H 0.2050 0.4209 0.5460 0.050 Uiso 1 1 calc R . .
H40 H 0.0900 0.4177 0.5635 0.050 Uiso 1 1 calc R . .
C22 C 0.3789(4) 0.2192(3) 0.55651(13) 0.0432(15) Uani 1 1 d . . .
H41 H 0.3451 0.2260 0.5802 0.065 Uiso 1 1 calc R . .
H42 H 0.4576 0.2362 0.5601 0.065 Uiso 1 1 calc R . .
H43 H 0.3601 0.1678 0.5481 0.065 Uiso 1 1 calc R . .
C23 C 0.3906(4) 0.3685(2) 0.53825(12) 0.0354(14) Uani 1 1 d . . .
H44 H 0.3552 0.3798 0.5610 0.053 Uiso 1 1 calc R . .
H45 H 0.3804 0.4011 0.5190 0.053 Uiso 1 1 calc R . .
H46 H 0.4680 0.3747 0.5440 0.053 Uiso 1 1 calc R . .
C24 C 0.3980(4) 0.2529(3) 0.47775(12) 0.0391(14) Uani 1 1 d . . .
H47 H 0.3754 0.2785 0.4572 0.059 Uiso 1 1 calc R . .
H48 H 0.3787 0.2008 0.4710 0.059 Uiso 1 1 calc R . .
H49 H 0.4765 0.2694 0.4824 0.059 Uiso 1 1 calc R . .
C25 C 0.4947(3) 0.4242(3) 0.42644(12) 0.0374(14) Uani 1 1 d . . .
H50 H 0.5115 0.4751 0.4358 0.056 Uiso 1 1 calc R . .
H51 H 0.5584 0.4133 0.4151 0.056 Uiso 1 1 calc R . .
H52 H 0.4742 0.3934 0.4473 0.056 Uiso 1 1 calc R . .
C26 C 0.4228(4) 0.4640(3) 0.35045(13) 0.0499(16) Uani 1 1 d . . .
H53 H 0.3631 0.4553 0.3316 0.075 Uiso 1 1 calc R . .
H54 H 0.4858 0.4515 0.3393 0.075 Uiso 1 1 calc R . .
H55 H 0.4416 0.5151 0.3594 0.075 Uiso 1 1 calc R . .
C27 C 0.3470(4) 0.3097(2) 0.37192(13) 0.0414(15) Uani 1 1 d . . .
H56 H 0.2872 0.3016 0.3531 0.062 Uiso 1 1 calc R . .
H57 H 0.3256 0.2782 0.3924 0.062 Uiso 1 1 calc R . .
H58 H 0.4105 0.2988 0.3604 0.062 Uiso 1 1 calc R . .
C28 C 0.1204(4) 0.5256(3) 0.44470(13) 0.0397(15) Uani 1 1 d . . .
H59 H 0.0793 0.5208 0.4207 0.060 Uiso 1 1 calc R . .
H60 H 0.1227 0.5728 0.4574 0.060 Uiso 1 1 calc R . .
H61 H 0.0854 0.4872 0.4604 0.060 Uiso 1 1 calc R . .
C29 C 0.3373(4) 0.5268(2) 0.48219(12) 0.0336(14) Uani 1 1 d . . .
H62 H 0.3030 0.4873 0.4974 0.050 Uiso 1 1 calc R . .
H63 H 0.3368 0.5732 0.4953 0.050 Uiso 1 1 calc R . .
H64 H 0.4122 0.5246 0.4781 0.050 Uiso 1 1 calc R . .
C30 C 0.3253(4) 0.5932(2) 0.40715(14) 0.0503(16) Uani 1 1 d . . .
H65 H 0.2854 0.5880 0.3829 0.076 Uiso 1 1 calc R . .
H66 H 0.4004 0.5917 0.4032 0.076 Uiso 1 1 calc R . .
H67 H 0.3236 0.6396 0.4201 0.076 Uiso 1 1 calc R . .
C31 C 0.0148(4) 0.4141(2) 0.26538(12) 0.0230(12) Uani 1 1 d . . .
C32 C 0.0461(4) 0.3808(2) 0.23322(13) 0.0218(12) Uani 1 1 d . . .
C33 C -0.0003(3) 0.3877(2) 0.19852(13) 0.0211(12) Uani 1 1 d . . .
H68 H 0.0235 0.3659 0.1769 0.025 Uiso 1 1 calc R . .
C34 C -0.0818(4) 0.4261(2) 0.19395(13) 0.0209(12) Uani 1 1 d . A .
C35 C -0.1140(3) 0.4563(2) 0.22647(12) 0.0185(12) Uani 1 1 d . . .
H69 H -0.1709 0.4804 0.2245 0.022 Uiso 1 1 calc R . .
C36 C -0.0678(4) 0.4535(2) 0.26176(13) 0.0220(12) Uani 1 1 d . . .
C37 C 0.1310(4) 0.3369(2) 0.23741(12) 0.0260(13) Uani 1 1 d . . .
H70 H 0.1470 0.3432 0.2651 0.031 Uiso 1 1 calc R . .
C38 C -0.1333(3) 0.4326(2) 0.15537(12) 0.0233(12) Uani 1 1 d . . .
C39 C -0.1009(3) 0.4917(2) 0.29616(12) 0.0221(12) Uani 1 1 d . . .
H71 H -0.0623 0.4736 0.3168 0.027 Uiso 1 1 calc R . .
Si8 Si 0.26887(11) 0.37761(8) 0.21956(4) 0.0329(4) Uani 1 1 d . . .
Si9 Si 0.07210(12) 0.23521(8) 0.23105(4) 0.0332(4) Uani 1 1 d . . .
Si10 Si -0.02596(17) 0.48555(12) 0.12359(6) 0.0274(7) Uani 0.671(2) 1 d P A 1
Si11 Si -0.19434(18) 0.33469(11) 0.13445(6) 0.0313(7) Uani 0.671(2) 1 d P A 1
Si12 Si -0.24742(17) 0.48306(12) 0.15628(6) 0.0298(7) Uani 0.671(2) 1 d P A 1
Si13 Si -0.03322(11) 0.59254(8) 0.30003(4) 0.0310(4) Uani 1 1 d . . .
Si14 Si -0.24590(11) 0.45919(8) 0.30807(4) 0.0320(4) Uani 1 1 d . . .
C40 C 0.3012(4) 0.4774(2) 0.23199(14) 0.0457(15) Uani 1 1 d . . .
H72 H 0.2495 0.4988 0.2187 0.069 Uiso 1 1 calc R . .
H73 H 0.3746 0.4995 0.2247 0.069 Uiso 1 1 calc R . .
H74 H 0.2963 0.4861 0.2590 0.069 Uiso 1 1 calc R . .
C41 C 0.2836(4) 0.3605(3) 0.16859(12) 0.0446(16) Uani 1 1 d . . .
H75 H 0.2671 0.3082 0.1623 0.067 Uiso 1 1 calc R . .
H76 H 0.3580 0.3824 0.1622 0.067 Uiso 1 1 calc R . .
H77 H 0.2335 0.3818 0.1544 0.067 Uiso 1 1 calc R . .
C42 C 0.3706(4) 0.3400(3) 0.24584(13) 0.0425(15) Uani 1 1 d . . .
H78 H 0.3559 0.2877 0.2400 0.064 Uiso 1 1 calc R . .
H79 H 0.3653 0.3497 0.2728 0.064 Uiso 1 1 calc R . .
H80 H 0.4435 0.3630 0.2384 0.064 Uiso 1 1 calc R . .
C43 C -0.0778(4) 0.2149(2) 0.23343(13) 0.0414(15) Uani 1 1 d . . .
H81 H -0.1082 0.2358 0.2125 0.062 Uiso 1 1 calc R . .
H82 H -0.0969 0.2358 0.2572 0.062 Uiso 1 1 calc R . .
H83 H -0.1072 0.1624 0.2318 0.062 Uiso 1 1 calc R . .
C44 C 0.1059(4) 0.1939(3) 0.18577(12) 0.0439(15) Uani 1 1 d . . .
H84 H 0.1846 0.2042 0.1841 0.066 Uiso 1 1 calc R . .
H85 H 0.0747 0.2144 0.1649 0.066 Uiso 1 1 calc R . .
H86 H 0.0762 0.1415 0.1846 0.066 Uiso 1 1 calc R . .
C45 C 0.1274(4) 0.1941(3) 0.27140(13) 0.0449(16) Uani 1 1 d . . .
H87 H 0.2063 0.2045 0.2707 0.067 Uiso 1 1 calc R . .
H88 H 0.0975 0.1417 0.2695 0.067 Uiso 1 1 calc R . .
H89 H 0.1071 0.2148 0.2950 0.067 Uiso 1 1 calc R . .
C46 C -0.0044(4) 0.5865(3) 0.13701(14) 0.0535(17) Uani 1 1 d . . .
H90 H 0.0146 0.5958 0.1639 0.080 Uiso 0.671(2) 1 calc PR A 1
H91 H -0.0710 0.6016 0.1313 0.080 Uiso 0.671(2) 1 calc PR A 1
H92 H 0.0543 0.6139 0.1228 0.080 Uiso 0.671(2) 1 calc PR A 1
H93 H 0.0260 0.5604 0.1174 0.080 Uiso 0.329(2) 1 calc PR A 2
H94 H 0.0435 0.5950 0.1596 0.080 Uiso 0.329(2) 1 calc PR A 2
H95 H -0.0112 0.6330 0.1283 0.080 Uiso 0.329(2) 1 calc PR A 2
C47 C -0.0618(9) 0.4684(5) 0.0725(3) 0.043(3) Uani 0.671(2) 1 d P A 1
H96 H -0.1322 0.4788 0.0672 0.064 Uiso 0.671(2) 1 calc PR A 1
H97 H -0.0655 0.4177 0.0650 0.064 Uiso 0.671(2) 1 calc PR A 1
H98 H -0.0067 0.4997 0.0585 0.064 Uiso 0.671(2) 1 calc PR A 1
C48 C 0.1057(4) 0.4620(3) 0.12651(13) 0.0466(16) Uani 1 1 d . . .
H99 H 0.1341 0.4692 0.1525 0.070 Uiso 0.671(2) 1 calc PR A 1
H100 H 0.1564 0.4929 0.1108 0.070 Uiso 0.671(2) 1 calc PR A 1
H101 H 0.0967 0.4112 0.1177 0.070 Uiso 0.671(2) 1 calc PR A 1
H102 H 0.1087 0.5138 0.1286 0.070 Uiso 0.329(2) 1 calc PR A 2
H103 H 0.1496 0.4514 0.1059 0.070 Uiso 0.329(2) 1 calc PR A 2
H104 H 0.1339 0.4479 0.1500 0.070 Uiso 0.329(2) 1 calc PR A 2
C49 C -0.2715(4) 0.2813(3) 0.17348(14) 0.0515(16) Uani 1 1 d . . .
H105 H -0.2228 0.2849 0.1956 0.077 Uiso 0.671(2) 1 calc PR A 1
H106 H -0.2981 0.2304 0.1646 0.077 Uiso 0.671(2) 1 calc PR A 1
H107 H -0.3328 0.3015 0.1801 0.077 Uiso 0.671(2) 1 calc PR A 1
H108 H -0.2412 0.2907 0.1993 0.077 Uiso 0.329(2) 1 calc PR A 2
H109 H -0.2259 0.2573 0.1583 0.077 Uiso 0.329(2) 1 calc PR A 2
H110 H -0.3447 0.2501 0.1733 0.077 Uiso 0.329(2) 1 calc PR A 2
C50 C -0.2924(13) 0.3259(10) 0.0934(5) 0.042(4) Uani 0.671(2) 1 d P A 1
H111 H -0.3488 0.3508 0.0999 0.063 Uiso 0.671(2) 1 calc PR A 1
H112 H -0.3255 0.2746 0.0869 0.063 Uiso 0.671(2) 1 calc PR A 1
H113 H -0.2542 0.3475 0.0720 0.063 Uiso 0.671(2) 1 calc PR A 1
C51 C -0.0935(9) 0.2857(7) 0.1167(4) 0.042(4) Uani 0.671(2) 1 d P A 1
H114 H -0.0376 0.2876 0.1363 0.063 Uiso 0.671(2) 1 calc PR A 1
H115 H -0.0600 0.3087 0.0948 0.063 Uiso 0.671(2) 1 calc PR A 1
H116 H -0.1299 0.2352 0.1096 0.063 Uiso 0.671(2) 1 calc PR A 1
C52 C -0.3768(4) 0.4222(3) 0.17613(14) 0.0570(18) Uani 1 1 d . . .
H117 H -0.3602 0.4106 0.2016 0.085 Uiso 0.671(2) 1 calc PR A 1
H118 H -0.4005 0.3774 0.1602 0.085 Uiso 0.671(2) 1 calc PR A 1
H119 H -0.4345 0.4481 0.1766 0.085 Uiso 0.671(2) 1 calc PR A 1
H120 H -0.3715 0.4666 0.1631 0.085 Uiso 0.329(2) 1 calc PR A 2
H121 H -0.3568 0.4346 0.2028 0.085 Uiso 0.329(2) 1 calc PR A 2
H122 H -0.4512 0.3926 0.1734 0.085 Uiso 0.329(2) 1 calc PR A 2
C53 C -0.2075(4) 0.5756(3) 0.18481(13) 0.0446(15) Uani 1 1 d . . .
H123 H -0.1873 0.5684 0.2107 0.067 Uiso 0.671(2) 1 calc PR A 1
H124 H -0.2690 0.5982 0.1846 0.067 Uiso 0.671(2) 1 calc PR A 1
H125 H -0.1460 0.6072 0.1735 0.067 Uiso 0.671(2) 1 calc PR A 1
H126 H -0.2091 0.6238 0.1771 0.067 Uiso 0.329(2) 1 calc PR A 2
H127 H -0.1641 0.5804 0.2083 0.067 Uiso 0.329(2) 1 calc PR A 2
H128 H -0.2814 0.5481 0.1885 0.067 Uiso 0.329(2) 1 calc PR A 2
C54 C -0.2888(9) 0.5036(5) 0.1083(4) 0.038(3) Uani 0.671(2) 1 d P A 1
H129 H -0.3465 0.5294 0.1101 0.057 Uiso 0.671(2) 1 calc PR A 1
H130 H -0.3152 0.4583 0.0929 0.057 Uiso 0.671(2) 1 calc PR A 1
H131 H -0.2265 0.5338 0.0969 0.057 Uiso 0.671(2) 1 calc PR A 1
C55 C 0.0344(4) 0.6138(3) 0.34763(12) 0.0441(15) Uani 1 1 d . . .
H132 H -0.0198 0.6024 0.3666 0.066 Uiso 1 1 calc R . .
H133 H 0.0709 0.6653 0.3506 0.066 Uiso 1 1 calc R . .
H134 H 0.0877 0.5849 0.3507 0.066 Uiso 1 1 calc R . .
C56 C -0.1275(4) 0.6517(2) 0.29356(13) 0.0403(15) Uani 1 1 d . . .
H135 H -0.1831 0.6423 0.3122 0.060 Uiso 1 1 calc R . .
H136 H -0.1620 0.6417 0.2684 0.060 Uiso 1 1 calc R . .
H137 H -0.0874 0.7025 0.2967 0.060 Uiso 1 1 calc R . .
C57 C 0.0689(4) 0.6133(3) 0.26396(13) 0.0496(16) Uani 1 1 d . . .
H138 H 0.1204 0.5829 0.2664 0.074 Uiso 1 1 calc R . .
H139 H 0.1075 0.6644 0.2673 0.074 Uiso 1 1 calc R . .
H140 H 0.0327 0.6036 0.2390 0.074 Uiso 1 1 calc R . .
C58 C -0.2846(4) 0.3581(2) 0.29977(14) 0.0494(16) Uani 1 1 d . . .
H141 H -0.3605 0.3398 0.3056 0.074 Uiso 1 1 calc R . .
H142 H -0.2386 0.3369 0.3159 0.074 Uiso 1 1 calc R . .
H143 H -0.2750 0.3448 0.2735 0.074 Uiso 1 1 calc R . .
C59 C -0.2529(4) 0.4854(3) 0.35893(12) 0.0453(16) Uani 1 1 d . . .
H144 H -0.2322 0.5382 0.3630 0.068 Uiso 1 1 calc R . .
H145 H -0.2033 0.4646 0.3736 0.068 Uiso 1 1 calc R . .
H146 H -0.3268 0.4672 0.3668 0.068 Uiso 1 1 calc R . .
C60 C -0.3447(4) 0.4972(3) 0.28092(13) 0.0423(15) Uani 1 1 d . . .
H147 H -0.3259 0.5500 0.2850 0.064 Uiso 1 1 calc R . .
H148 H -0.4177 0.4777 0.2893 0.064 Uiso 1 1 calc R . .
H149 H -0.3421 0.4838 0.2542 0.064 Uiso 1 1 calc R . .
Si15 Si -0.1479(4) 0.5286(3) 0.14862(14) 0.0470(17) Uani 0.329(2) 1 d P A 2
Si16 Si -0.0513(4) 0.4048(3) 0.11625(13) 0.0456(17) Uani 0.329(2) 1 d P A 2
Si17 Si -0.2766(4) 0.3667(3) 0.15395(14) 0.0512(18) Uani 0.329(2) 1 d P A 2
C61 C -0.2518(19) 0.5324(12) 0.1081(8) 0.038(7) Uani 0.329(2) 1 d PU A 2
H150 H -0.2334 0.5083 0.0852 0.057 Uiso 0.329(2) 1 calc PR A 2
H151 H -0.2497 0.5830 0.1039 0.057 Uiso 0.329(2) 1 calc PR A 2
H152 H -0.3246 0.5079 0.1150 0.057 Uiso 0.329(2) 1 calc PR A 2
C62 C -0.088(2) 0.4288(10) 0.0690(7) 0.048(7) Uani 0.329(2) 1 d PU A 2
H153 H -0.0822 0.4810 0.0693 0.072 Uiso 0.329(2) 1 calc PR A 2
H154 H -0.1627 0.4027 0.0618 0.072 Uiso 0.329(2) 1 calc PR A 2
H155 H -0.0392 0.4154 0.0508 0.072 Uiso 0.329(2) 1 calc PR A 2
C63 C -0.0580(18) 0.3053(13) 0.1125(8) 0.024(6) Uani 0.329(2) 1 d PU A 2
H156 H -0.0140 0.2944 0.0919 0.036 Uiso 0.329(2) 1 calc PR A 2
H157 H -0.1332 0.2782 0.1075 0.036 Uiso 0.329(2) 1 calc PR A 2
H158 H -0.0303 0.2913 0.1360 0.036 Uiso 0.329(2) 1 calc PR A 2
C64 C -0.333(3) 0.335(2) 0.1054(10) 0.067(12) Uani 0.329(2) 1 d P A 2
H159 H -0.3396 0.3769 0.0916 0.101 Uiso 0.329(2) 1 calc PR A 2
H160 H -0.4046 0.3022 0.1066 0.101 Uiso 0.329(2) 1 calc PR A 2
H161 H -0.2847 0.3099 0.0925 0.101 Uiso 0.329(2) 1 calc PR A 2
Ge3 Ge -0.49313(5) 0.14793(3) -0.188989(15) 0.03879(17) Uani 1 1 d . . .
C65 C -0.4438(4) 0.1150(2) -0.23613(12) 0.0218(12) Uani 1 1 d . . .
C66 C -0.4840(3) 0.1373(2) -0.26854(13) 0.0167(11) Uani 1 1 d . . .
C67 C -0.4473(3) 0.1185(2) -0.30304(13) 0.0223(12) Uani 1 1 d . . .
H162 H -0.4766 0.1338 -0.3250 0.027 Uiso 1 1 calc R . .
C68 C -0.3692(4) 0.0781(2) -0.30700(13) 0.0210(12) Uani 1 1 d . . .
C69 C -0.3344(3) 0.0544(2) -0.27391(14) 0.0235(12) Uani 1 1 d . . .
H163 H -0.2846 0.0245 -0.2755 0.028 Uiso 1 1 calc R . .
C70 C -0.3678(4) 0.0717(2) -0.23863(13) 0.0220(12) Uani 1 1 d . . .
C71 C -0.5682(3) 0.1824(2) -0.26568(12) 0.0253(13) Uani 1 1 d . . .
H164 H -0.5743 0.1879 -0.2379 0.030 Uiso 1 1 calc R . .
C72 C -0.3307(3) 0.0560(2) -0.34584(12) 0.0195(12) Uani 1 1 d . . .
C73 C -0.3252(4) 0.0449(3) -0.20318(13) 0.0348(14) Uani 1 1 d . . .
H165 H -0.3571 0.0706 -0.1830 0.042 Uiso 1 1 calc R . .
Si18 Si -0.51787(12) 0.28006(7) -0.27741(4) 0.0334(4) Uani 1 1 d . . .
Si19 Si -0.71103(11) 0.12926(8) -0.28123(4) 0.0348(4) Uani 1 1 d . . .
Si20 Si -0.38199(12) 0.10424(8) -0.38553(4) 0.0374(4) Uani 1 1 d . . .
Si21 Si -0.39151(11) -0.04731(7) -0.35344(4) 0.0318(4) Uani 1 1 d . . .
Si22 Si -0.17618(11) 0.07608(8) -0.34728(4) 0.0360(4) Uani 1 1 d . . .
Si23 Si -0.17401(14) 0.08257(10) -0.19303(5) 0.0555(5) Uani 1 1 d . . .
Si24 Si -0.38946(15) -0.05293(9) -0.19641(4) 0.0520(5) Uani 1 1 d . . .
C74 C -0.3680(4) 0.3061(3) -0.27165(15) 0.0504(16) Uani 1 1 d . . .
H166 H -0.3373 0.2769 -0.2897 0.076 Uiso 1 1 calc R . .
H167 H -0.3460 0.2978 -0.2462 0.076 Uiso 1 1 calc R . .
H168 H -0.3417 0.3575 -0.2761 0.076 Uiso 1 1 calc R . .
C75 C -0.5726(4) 0.3361(2) -0.24273(13) 0.0458(16) Uani 1 1 d . . .
H169 H -0.6517 0.3233 -0.2453 0.069 Uiso 1 1 calc R . .
H170 H -0.5452 0.3873 -0.2471 0.069 Uiso 1 1 calc R . .
H171 H -0.5497 0.3273 -0.2174 0.069 Uiso 1 1 calc R . .
C76 C -0.5594(4) 0.2989(3) -0.32526(13) 0.0560(17) Uani 1 1 d . . .
H172 H -0.5310 0.2694 -0.3438 0.084 Uiso 1 1 calc R . .
H173 H -0.5306 0.3502 -0.3292 0.084 Uiso 1 1 calc R . .
H174 H -0.6385 0.2871 -0.3280 0.084 Uiso 1 1 calc R . .
C77 C -0.8080(4) 0.1728(3) -0.25685(13) 0.0458(16) Uani 1 1 d . . .
H175 H -0.7990 0.2222 -0.2646 0.069 Uiso 1 1 calc R . .
H176 H -0.7941 0.1742 -0.2297 0.069 Uiso 1 1 calc R . .
H177 H -0.8821 0.1449 -0.2633 0.069 Uiso 1 1 calc R . .
C78 C -0.7425(4) 0.1253(3) -0.33223(14) 0.072(2) Uani 1 1 d . . .
H178 H -0.6923 0.1023 -0.3457 0.108 Uiso 1 1 calc R . .
H179 H -0.7350 0.1744 -0.3402 0.108 Uiso 1 1 calc R . .
H180 H -0.8168 0.0970 -0.3378 0.108 Uiso 1 1 calc R . .
C79 C -0.7303(4) 0.0362(3) -0.26633(16) 0.067(2) Uani 1 1 d . . .
H181 H -0.6797 0.0125 -0.2790 0.100 Uiso 1 1 calc R . .
H182 H -0.8046 0.0089 -0.2729 0.100 Uiso 1 1 calc R . .
H183 H -0.7168 0.0377 -0.2392 0.100 Uiso 1 1 calc R . .
C80 C -0.3508(4) 0.2054(3) -0.37548(14) 0.0541(17) Uani 1 1 d . . .
H184 H -0.3787 0.2165 -0.3512 0.081 Uiso 1 1 calc R . .
H185 H -0.3850 0.2271 -0.3952 0.081 Uiso 1 1 calc R . .
H186 H -0.2723 0.2252 -0.3748 0.081 Uiso 1 1 calc R . .
C81 C -0.5323(4) 0.0715(3) -0.39464(13) 0.0475(16) Uani 1 1 d . . .
H187 H -0.5689 0.0753 -0.3712 0.071 Uiso 1 1 calc R . .
H188 H -0.5497 0.0210 -0.4046 0.071 Uiso 1 1 calc R . .
H189 H -0.5567 0.1013 -0.4129 0.071 Uiso 1 1 calc R . .
C82 C -0.3221(4) 0.0947(3) -0.43198(12) 0.0487(16) Uani 1 1 d . . .
H190 H -0.2432 0.1115 -0.4292 0.073 Uiso 1 1 calc R . .
H191 H -0.3500 0.1237 -0.4497 0.073 Uiso 1 1 calc R . .
H192 H -0.3417 0.0438 -0.4413 0.073 Uiso 1 1 calc R . .
C83 C -0.4193(4) -0.0803(3) -0.40414(12) 0.0502(16) Uani 1 1 d . . .
H193 H -0.4645 -0.0525 -0.4162 0.075 Uiso 1 1 calc R . .
H194 H -0.4569 -0.1317 -0.4059 0.075 Uiso 1 1 calc R . .
H195 H -0.3507 -0.0740 -0.4167 0.075 Uiso 1 1 calc R . .
C84 C -0.3051(4) -0.1049(2) -0.33484(14) 0.0498(16) Uani 1 1 d . . .
H196 H -0.2351 -0.0937 -0.3466 0.075 Uiso 1 1 calc R . .
H197 H -0.3409 -0.1560 -0.3405 0.075 Uiso 1 1 calc R . .
H198 H -0.2938 -0.0951 -0.3077 0.075 Uiso 1 1 calc R . .
C85 C -0.5222(4) -0.0726(3) -0.32928(13) 0.0407(15) Uani 1 1 d . . .
H199 H -0.5714 -0.0443 -0.3383 0.061 Uiso 1 1 calc R . .
H200 H -0.5084 -0.0625 -0.3022 0.061 Uiso 1 1 calc R . .
H201 H -0.5552 -0.1242 -0.3347 0.061 Uiso 1 1 calc R . .
C86 C -0.1335(4) 0.0309(3) -0.39015(13) 0.0456(15) Uani 1 1 d . . .
H202 H -0.1647 -0.0213 -0.3907 0.068 Uiso 1 1 calc R . .
H203 H -0.0545 0.0403 -0.3896 0.068 Uiso 1 1 calc R . .
H204 H -0.1591 0.0502 -0.4125 0.068 Uiso 1 1 calc R . .
C87 C -0.1008(4) 0.0474(3) -0.30792(13) 0.0503(16) Uani 1 1 d . . .
H205 H -0.1269 -0.0048 -0.3059 0.075 Uiso 1 1 calc R . .
H206 H -0.1123 0.0731 -0.2845 0.075 Uiso 1 1 calc R . .
H207 H -0.0234 0.0588 -0.3127 0.075 Uiso 1 1 calc R . .
C88 C -0.1161(4) 0.1751(3) -0.34722(14) 0.0553(17) Uani 1 1 d . . .
H208 H -0.1518 0.1953 -0.3672 0.083 Uiso 1 1 calc R . .
H209 H -0.0387 0.1836 -0.3515 0.083 Uiso 1 1 calc R . .
H210 H -0.1264 0.1985 -0.3230 0.083 Uiso 1 1 calc R . .
C89 C -0.0943(4) 0.0178(3) -0.20889(14) 0.0582(18) Uani 1 1 d . . .
H211 H -0.1055 0.0075 -0.2360 0.087 Uiso 1 1 calc R . .
H212 H -0.1178 -0.0272 -0.1963 0.087 Uiso 1 1 calc R . .
H213 H -0.0174 0.0388 -0.2027 0.087 Uiso 1 1 calc R . .
C90 C -0.1515(5) 0.1022(4) -0.14176(15) 0.092(3) Uani 1 1 d . . .
H214 H -0.1928 0.1368 -0.1333 0.138 Uiso 1 1 calc R . .
H215 H -0.0744 0.1227 -0.1358 0.138 Uiso 1 1 calc R . .
H216 H -0.1755 0.0573 -0.1291 0.138 Uiso 1 1 calc R . .
C91 C -0.1298(4) 0.1700(3) -0.21529(15) 0.067(2) Uani 1 1 d . . .
H217 H -0.1419 0.1617 -0.2425 0.101 Uiso 1 1 calc R . .
H218 H -0.0528 0.1907 -0.2092 0.101 Uiso 1 1 calc R . .
H219 H -0.1716 0.2037 -0.2059 0.101 Uiso 1 1 calc R . .
C92 C -0.5397(4) -0.0677(3) -0.20065(15) 0.0624(19) Uani 1 1 d . . .
H220 H -0.5629 -0.0346 -0.1825 0.094 Uiso 1 1 calc R . .
H221 H -0.5738 -0.1178 -0.1956 0.094 Uiso 1 1 calc R . .
H222 H -0.5613 -0.0586 -0.2261 0.094 Uiso 1 1 calc R . .
C93 C -0.3545(4) -0.1179(3) -0.23133(14) 0.0558(17) Uani 1 1 d . . .
H223 H -0.2760 -0.1122 -0.2304 0.084 Uiso 1 1 calc R . .
H224 H -0.3785 -0.1085 -0.2564 0.084 Uiso 1 1 calc R . .
H225 H -0.3903 -0.1673 -0.2257 0.084 Uiso 1 1 calc R . .
C94 C -0.3486(5) -0.0736(3) -0.14856(15) 0.087(2) Uani 1 1 d . . .
H226 H -0.2698 -0.0659 -0.1464 0.131 Uiso 1 1 calc R . .
H227 H -0.3828 -0.1241 -0.1444 0.131 Uiso 1 1 calc R . .
H228 H -0.3719 -0.0417 -0.1298 0.131 Uiso 1 1 calc R . .
Ge4 Ge -0.47047(4) 0.13564(3) -0.128050(15) 0.03042(15) Uani 1 1 d . . .
C95 C -0.5596(4) 0.1673(3) -0.08975(12) 0.0245(12) Uani 1 1 d . . .
C96 C -0.5272(4) 0.2357(3) -0.07119(13) 0.0222(12) Uani 1 1 d . . .
C97 C -0.5918(4) 0.2552(2) -0.04355(12) 0.0238(12) Uani 1 1 d . . .
H229 H -0.5673 0.3011 -0.0303 0.029 Uiso 1 1 calc R . .
C98 C -0.6902(4) 0.2113(3) -0.03417(13) 0.0229(12) Uani 1 1 d . B .
C99 C -0.7176(4) 0.1424(2) -0.05271(12) 0.0251(12) Uani 1 1 d . . .
H230 H -0.7824 0.1099 -0.0464 0.030 Uiso 1 1 calc R . .
C100 C -0.6560(4) 0.1185(3) -0.07993(13) 0.0247(12) Uani 1 1 d . . .
C101 C -0.4223(4) 0.2901(2) -0.07995(12) 0.0293(13) Uani 1 1 d . . .
H231 H -0.3871 0.2595 -0.0966 0.035 Uiso 1 1 calc R . .
C102 C -0.7604(4) 0.2344(2) -0.00364(12) 0.0267(13) Uani 1 1 d . . .
C103 C -0.6902(4) 0.0419(2) -0.09858(12) 0.0274(13) Uani 1 1 d . . .
H232 H -0.6361 0.0441 -0.1184 0.033 Uiso 1 1 calc R . .
Si25 Si -0.32115(12) 0.31538(8) -0.03928(4) 0.0376(4) Uani 1 1 d . . .
Si26 Si -0.44640(12) 0.35961(8) -0.11272(4) 0.0350(4) Uani 1 1 d . . .
Si27 Si -0.69935(16) 0.33042(10) 0.01856(6) 0.0345(7) Uani 0.778(3) 1 d P B 1
Si28 Si -0.76898(18) 0.16677(12) 0.03488(5) 0.0377(7) Uani 0.778(3) 1 d P B 1
Si29 Si -0.90058(15) 0.23311(13) -0.02494(6) 0.0365(7) Uani 0.778(3) 1 d P B 1
Si30 Si -0.65303(14) -0.02574(8) -0.06755(4) 0.0447(5) Uani 1 1 d . . .
Si31 Si -0.82074(12) 0.02258(8) -0.12755(4) 0.0367(4) Uani 1 1 d . . .
C104 C -0.3283(4) 0.2343(3) -0.01178(13) 0.0486(16) Uani 1 1 d . . .
H233 H -0.4003 0.2194 -0.0017 0.073 Uiso 1 1 calc R . .
H234 H -0.2736 0.2462 0.0089 0.073 Uiso 1 1 calc R . .
H235 H -0.3149 0.1947 -0.0281 0.073 Uiso 1 1 calc R . .
C105 C -0.3350(4) 0.3930(3) -0.00729(14) 0.0559(17) Uani 1 1 d . . .
H236 H -0.4060 0.3813 0.0037 0.084 Uiso 1 1 calc R . .
H237 H -0.3282 0.4361 -0.0215 0.084 Uiso 1 1 calc R . .
H238 H -0.2782 0.4022 0.0127 0.084 Uiso 1 1 calc R . .
C106 C -0.1849(4) 0.3423(3) -0.05877(14) 0.0565(17) Uani 1 1 d . . .
H239 H -0.1736 0.3029 -0.0758 0.085 Uiso 1 1 calc R . .
H240 H -0.1296 0.3522 -0.0383 0.085 Uiso 1 1 calc R . .
H241 H -0.1796 0.3859 -0.0725 0.085 Uiso 1 1 calc R . .
C107 C -0.4264(4) 0.4524(2) -0.09002(13) 0.0473(16) Uani 1 1 d . . .
H242 H -0.4767 0.4516 -0.0698 0.071 Uiso 1 1 calc R . .
H243 H -0.4401 0.4852 -0.1086 0.071 Uiso 1 1 calc R . .
H244 H -0.3519 0.4691 -0.0797 0.071 Uiso 1 1 calc R . .
C108 C -0.3479(4) 0.3656(3) -0.15030(13) 0.0500(16) Uani 1 1 d . . .
H245 H -0.3556 0.3177 -0.1630 0.075 Uiso 1 1 calc R . .
H246 H -0.2743 0.3831 -0.1393 0.075 Uiso 1 1 calc R . .
H247 H -0.3618 0.3992 -0.1684 0.075 Uiso 1 1 calc R . .
C109 C -0.5874(4) 0.3296(3) -0.13339(13) 0.0422(15) Uani 1 1 d . . .
H248 H -0.6387 0.3264 -0.1134 0.063 Uiso 1 1 calc R . .
H249 H -0.5973 0.2820 -0.1468 0.063 Uiso 1 1 calc R . .
H250 H -0.6002 0.3646 -0.1509 0.063 Uiso 1 1 calc R . .
C110 C -0.7937(9) 0.3653(7) 0.0500(3) 0.054(3) Uani 0.778(3) 1 d PU B 1
H251 H -0.8183 0.3308 0.0690 0.080 Uiso 0.778(3) 1 calc PR B 1
H252 H -0.8563 0.3713 0.0350 0.080 Uiso 0.778(3) 1 calc PR B 1
H253 H -0.7558 0.4121 0.0623 0.080 Uiso 0.778(3) 1 calc PR B 1
C111 C -0.5772(4) 0.3296(3) 0.05094(15) 0.085(2) Uani 1 1 d . . .
H254 H -0.5224 0.3136 0.0364 0.127 Uiso 0.778(3) 1 calc PR B 1
H255 H -0.6003 0.2963 0.0706 0.127 Uiso 0.778(3) 1 calc PR B 1
H256 H -0.5467 0.3784 0.0624 0.127 Uiso 0.778(3) 1 calc PR B 1
H257 H -0.5371 0.3326 0.0750 0.127 Uiso 0.222(3) 1 calc PR B 2
H258 H -0.6140 0.3691 0.0505 0.127 Uiso 0.222(3) 1 calc PR B 2
H259 H -0.5270 0.3334 0.0306 0.127 Uiso 0.222(3) 1 calc PR B 2
C112 C -0.6572(4) 0.4019(3) -0.01657(15) 0.0612(18) Uani 1 1 d . . .
H260 H -0.6058 0.3875 -0.0334 0.092 Uiso 0.778(3) 1 calc PR B 1
H261 H -0.6229 0.4484 -0.0032 0.092 Uiso 0.778(3) 1 calc PR B 1
H262 H -0.7211 0.4065 -0.0312 0.092 Uiso 0.778(3) 1 calc PR B 1
H263 H -0.6014 0.4022 0.0029 0.092 Uiso 0.222(3) 1 calc PR B 2
H264 H -0.6738 0.4494 -0.0161 0.092 Uiso 0.222(3) 1 calc PR B 2
H265 H -0.6308 0.3908 -0.0411 0.092 Uiso 0.222(3) 1 calc PR B 2
C113 C -0.6389(4) 0.1433(3) 0.04147(13) 0.0555(18) Uani 1 1 d . . .
H266 H -0.5818 0.1876 0.0470 0.083 Uiso 0.778(3) 1 calc PR B 1
H267 H -0.6230 0.1179 0.0186 0.083 Uiso 0.778(3) 1 calc PR B 1
H268 H -0.6422 0.1119 0.0623 0.083 Uiso 0.778(3) 1 calc PR B 1
H269 H -0.6064 0.1389 0.0661 0.083 Uiso 0.222(3) 1 calc PR B 2
H270 H -0.5831 0.1497 0.0229 0.083 Uiso 0.222(3) 1 calc PR B 2
H271 H -0.6954 0.0995 0.0343 0.083 Uiso 0.222(3) 1 calc PR B 2
C114 C -0.8782(9) 0.0797(7) 0.0239(3) 0.054(3) Uani 0.778(3) 1 d P B 1
H272 H -0.9485 0.0913 0.0204 0.082 Uiso 0.778(3) 1 calc PR B 1
H273 H -0.8807 0.0483 0.0447 0.082 Uiso 0.778(3) 1 calc PR B 1
H274 H -0.8615 0.0547 0.0010 0.082 Uiso 0.778(3) 1 calc PR B 1
C115 C -0.8040(4) 0.2024(3) 0.08249(12) 0.0534(17) Uani 1 1 d . . .
H275 H -0.8734 0.2158 0.0802 0.080 Uiso 0.778(3) 1 calc PR B 1
H276 H -0.7474 0.2450 0.0915 0.080 Uiso 0.778(3) 1 calc PR B 1
H277 H -0.8094 0.1648 0.1003 0.080 Uiso 0.778(3) 1 calc PR B 1
H278 H -0.7662 0.1984 0.1062 0.080 Uiso 0.222(3) 1 calc PR B 2
H279 H -0.8569 0.1567 0.0755 0.080 Uiso 0.222(3) 1 calc PR B 2
H280 H -0.8415 0.2415 0.0854 0.080 Uiso 0.222(3) 1 calc PR B 2
C116 C -1.0031(9) 0.2413(6) 0.0101(3) 0.047(3) Uani 0.778(3) 1 d P B 1
H281 H -0.9734 0.2829 0.0279 0.071 Uiso 0.778(3) 1 calc PR B 1
H282 H -1.0212 0.1972 0.0237 0.071 Uiso 0.778(3) 1 calc PR B 1
H283 H -1.0684 0.2482 -0.0027 0.071 Uiso 0.778(3) 1 calc PR B 1
C117 C -0.8934(12) 0.3080(7) -0.0572(3) 0.055(4) Uani 0.778(3) 1 d P B 1
H284 H -0.8573 0.3543 -0.0440 0.083 Uiso 0.778(3) 1 calc PR B 1
H285 H -0.9667 0.3095 -0.0655 0.083 Uiso 0.778(3) 1 calc PR B 1
H286 H -0.8525 0.2994 -0.0790 0.083 Uiso 0.778(3) 1 calc PR B 1
C118 C -0.9697(4) 0.1533(3) -0.05515(14) 0.068(2) Uani 1 1 d . . .
H287 H -0.9776 0.1099 -0.0412 0.102 Uiso 0.778(3) 1 calc PR B 1
H288 H -0.9270 0.1490 -0.0771 0.102 Uiso 0.778(3) 1 calc PR B 1
H289 H -1.0413 0.1585 -0.0633 0.102 Uiso 0.778(3) 1 calc PR B 1
H290 H -0.9629 0.1966 -0.0692 0.102 Uiso 0.222(3) 1 calc PR B 2
H291 H -1.0463 0.1290 -0.0538 0.102 Uiso 0.222(3) 1 calc PR B 2
H292 H -0.9318 0.1204 -0.0678 0.102 Uiso 0.222(3) 1 calc PR B 2
C119 C -0.5098(4) 0.0095(3) -0.05163(14) 0.0614(19) Uani 1 1 d . . .
H293 H -0.4653 0.0197 -0.0734 0.092 Uiso 1 1 calc R . .
H294 H -0.4860 -0.0266 -0.0373 0.092 Uiso 1 1 calc R . .
H295 H -0.5022 0.0541 -0.0357 0.092 Uiso 1 1 calc R . .
C120 C -0.6640(5) -0.1128(3) -0.09534(15) 0.078(2) Uani 1 1 d . . .
H296 H -0.6198 -0.1042 -0.1173 0.117 Uiso 1 1 calc R . .
H297 H -0.7397 -0.1336 -0.1035 0.117 Uiso 1 1 calc R . .
H298 H -0.6383 -0.1465 -0.0798 0.117 Uiso 1 1 calc R . .
C121 C -0.7369(4) -0.0441(3) -0.02682(13) 0.0577(18) Uani 1 1 d . . .
H299 H -0.8127 -0.0632 -0.0353 0.087 Uiso 1 1 calc R . .
H300 H -0.7297 0.0008 -0.0112 0.087 Uiso 1 1 calc R . .
H301 H -0.7130 -0.0797 -0.0122 0.087 Uiso 1 1 calc R . .
C122 C -0.9411(4) -0.0180(3) -0.10108(13) 0.0509(16) Uani 1 1 d . . .
H302 H -0.9473 0.0152 -0.0798 0.076 Uiso 1 1 calc R . .
H303 H -0.9332 -0.0639 -0.0919 0.076 Uiso 1 1 calc R . .
H304 H -1.0062 -0.0267 -0.1176 0.076 Uiso 1 1 calc R . .
C123 C -0.8292(4) 0.1090(3) -0.14819(13) 0.0418(15) Uani 1 1 d . . .
H305 H -0.8318 0.1455 -0.1280 0.063 Uiso 1 1 calc R . .
H306 H -0.8948 0.1006 -0.1645 0.063 Uiso 1 1 calc R . .
H307 H -0.7656 0.1263 -0.1629 0.063 Uiso 1 1 calc R . .
C124 C -0.8158(4) -0.0436(3) -0.16706(13) 0.0548(17) Uani 1 1 d . . .
H308 H -0.7526 -0.0249 -0.1817 0.082 Uiso 1 1 calc R . .
H309 H -0.8817 -0.0513 -0.1831 0.082 Uiso 1 1 calc R . .
H310 H -0.8105 -0.0896 -0.1573 0.082 Uiso 1 1 calc R . .
C125 C -0.937(4) 0.079(3) 0.0056(15) 0.15(3) Uani 0.222(3) 1 d P B 2
H311 H -0.9105 0.0788 0.0315 0.223 Uiso 0.222(3) 1 calc PR B 2
H312 H -0.8992 0.0520 -0.0110 0.223 Uiso 0.222(3) 1 calc PR B 2
H313 H -1.0149 0.0568 0.0035 0.223 Uiso 0.222(3) 1 calc PR B 2
C126 C -1.002(3) 0.222(2) 0.0236(11) 0.040(11) Uani 0.222(3) 1 d PU B 2
H314 H -0.9664 0.2353 0.0484 0.060 Uiso 0.222(3) 1 calc PR B 2
H315 H -1.0718 0.1875 0.0258 0.060 Uiso 0.222(3) 1 calc PR B 2
H316 H -1.0145 0.2657 0.0127 0.060 Uiso 0.222(3) 1 calc PR B 2
C127 C -0.873(5) 0.339(3) -0.0453(15) 0.10(2) Uani 0.222(3) 1 d P B 2
H317 H -0.9408 0.3034 -0.0417 0.143 Uiso 0.222(3) 1 calc PR B 2
H318 H -0.8453 0.3284 -0.0696 0.143 Uiso 0.222(3) 1 calc PR B 2
H319 H -0.8870 0.3876 -0.0446 0.143 Uiso 0.222(3) 1 calc PR B 2
C128 C -0.817(4) 0.376(3) 0.0371(12) 0.044(6) Uani 0.222(3) 1 d PU B 2
H320 H -0.8823 0.3438 0.0454 0.066 Uiso 0.222(3) 1 calc PR B 2
H321 H -0.8307 0.4234 0.0329 0.066 Uiso 0.222(3) 1 calc PR B 2
H322 H -0.7584 0.3820 0.0564 0.066 Uiso 0.222(3) 1 calc PR B 2
Si32 Si -0.6997(7) 0.2235(5) 0.0435(2) 0.048(3) Uani 0.222(3) 1 d P B 2
Si33 Si -0.7746(7) 0.3357(4) -0.0083(2) 0.054(3) Uani 0.222(3) 1 d P B 2
Si34 Si -0.9111(6) 0.1788(5) -0.0087(2) 0.047(3) Uani 0.222(3) 1 d P B 2

loop_
_atom_site_aniso_label
_atom_site_aniso_U_11
_atom_site_aniso_U_22
_atom_site_aniso_U_33
_atom_site_aniso_U_23
_atom_site_aniso_U_13
_atom_site_aniso_U_12
Ge1 0.0275(4) 0.0621(5) 0.0411(4) 0.0265(3) -0.0107(3) -0.0074(3)
Ge2 0.0364(4) 0.0603(4) 0.0241(4) 0.0053(3) 0.0005(3) 0.0262(3)
C1 0.022(3) 0.024(3) 0.016(3) 0.008(2) -0.001(2) -0.003(2)
C2 0.020(3) 0.025(3) 0.018(3) -0.004(2) 0.001(3) 0.004(2)
C3 0.022(3) 0.026(3) 0.012(3) 0.003(2) 0.007(2) -0.002(2)
C4 0.013(3) 0.026(3) 0.014(3) -0.004(2) -0.002(2) 0.002(2)
C5 0.015(3) 0.025(3) 0.018(3) -0.003(2) -0.002(2) 0.002(2)
C6 0.019(3) 0.023(3) 0.016(3) 0.002(2) 0.007(2) 0.005(2)
C7 0.011(3) 0.033(3) 0.022(3) 0.008(2) -0.004(2) -0.004(2)
C8 0.025(3) 0.022(3) 0.016(3) 0.002(2) -0.001(2) 0.005(2)
C9 0.024(3) 0.031(3) 0.020(3) 0.011(2) -0.006(2) 0.005(2)
Si1 0.0319(10) 0.0363(10) 0.0398(11) -0.0079(8) -0.0081(8) 0.0048(8)
Si2 0.0199(9) 0.0479(11) 0.0365(11) -0.0037(8) 0.0009(8) 0.0053(8)
Si3 0.0376(10) 0.0252(9) 0.0335(10) 0.0063(7) -0.0020(8) 0.0035(8)
Si4 0.0304(9) 0.0332(9) 0.0242(10) 0.0029(7) 0.0018(7) 0.0078(7)
Si5 0.0274(9) 0.0319(9) 0.0310(10) 0.0090(7) -0.0008(7) 0.0082(7)
Si6 0.0234(9) 0.0393(10) 0.0295(10) 0.0064(7) 0.0029(7) 0.0024(8)
Si7 0.0276(9) 0.0275(9) 0.0379(11) 0.0081(7) -0.0060(8) 0.0049(7)
C10 0.053(4) 0.051(4) 0.069(5) -0.026(3) -0.019(3) 0.023(3)
C11 0.050(4) 0.048(4) 0.044(4) -0.017(3) -0.002(3) 0.006(3)
C12 0.065(4) 0.031(4) 0.075(5) -0.006(3) -0.015(4) 0.005(3)
C13 0.021(3) 0.054(4) 0.055(4) -0.001(3) 0.003(3) 0.010(3)
C14 0.030(4) 0.111(6) 0.035(4) 0.011(4) 0.000(3) 0.016(4)
C15 0.042(4) 0.067(5) 0.077(5) -0.028(4) -0.003(3) 0.028(3)
C16 0.045(4) 0.029(3) 0.054(4) 0.012(3) -0.007(3) -0.003(3)
C17 0.042(4) 0.037(3) 0.044(4) 0.018(3) 0.002(3) 0.001(3)
C18 0.058(4) 0.032(3) 0.040(4) 0.002(3) 0.010(3) 0.017(3)
C19 0.033(3) 0.052(4) 0.033(4) 0.002(3) 0.009(3) 0.010(3)
C20 0.045(4) 0.043(4) 0.026(3) 0.003(3) -0.001(3) 0.015(3)
C21 0.034(3) 0.037(3) 0.033(4) 0.007(3) 0.009(3) 0.018(3)
C22 0.032(3) 0.051(4) 0.047(4) 0.009(3) -0.007(3) 0.010(3)
C23 0.022(3) 0.047(4) 0.035(4) 0.010(3) -0.008(3) 0.004(3)
C24 0.032(3) 0.038(3) 0.048(4) 0.010(3) 0.004(3) 0.009(3)
C25 0.022(3) 0.043(4) 0.047(4) 0.005(3) 0.002(3) 0.006(3)
C26 0.032(4) 0.074(4) 0.042(4) 0.020(3) 0.004(3) 0.006(3)
C27 0.035(4) 0.052(4) 0.036(4) -0.006(3) 0.003(3) 0.011(3)
C28 0.034(3) 0.042(4) 0.047(4) -0.005(3) -0.009(3) 0.020(3)
C29 0.032(3) 0.030(3) 0.037(4) -0.001(3) 0.003(3) 0.004(3)
C30 0.050(4) 0.030(3) 0.067(4) 0.013(3) -0.014(3) 0.003(3)
C31 0.022(3) 0.029(3) 0.018(3) 0.002(2) 0.003(2) 0.005(2)
C32 0.025(3) 0.020(3) 0.022(3) 0.005(2) 0.000(3) 0.007(2)
C33 0.021(3) 0.027(3) 0.014(3) -0.002(2) 0.000(2) 0.004(2)
C34 0.015(3) 0.027(3) 0.018(3) 0.006(2) 0.000(2) -0.001(2)
C35 0.020(3) 0.025(3) 0.014(3) 0.007(2) 0.003(2) 0.010(2)
C36 0.024(3) 0.022(3) 0.019(3) 0.000(2) 0.004(3) 0.003(2)
C37 0.033(3) 0.036(3) 0.014(3) -0.004(2) -0.003(2) 0.018(3)
C38 0.020(3) 0.035(3) 0.015(3) 0.002(2) -0.003(2) 0.006(2)
C39 0.023(3) 0.028(3) 0.016(3) 0.002(2) 0.001(2) 0.008(2)
Si8 0.0263(9) 0.0346(10) 0.0396(11) 0.0016(8) -0.0010(8) 0.0114(8)
Si9 0.0370(10) 0.0299(9) 0.0360(11) 0.0027(7) 0.0039(8) 0.0143(8)
Si10 0.0290(14) 0.0335(15) 0.0200(14) 0.0054(11) 0.0014(11) 0.0072(11)
Si11 0.0342(15) 0.0315(14) 0.0265(15) 0.0011(11) -0.0037(12) 0.0051(12)
Si12 0.0257(15) 0.0387(15) 0.0278(15) 0.0065(11) 0.0002(11) 0.0124(12)
Si13 0.0300(9) 0.0302(9) 0.0338(10) -0.0007(7) -0.0016(8) 0.0102(7)
Si14 0.0257(9) 0.0392(10) 0.0316(10) 0.0048(8) 0.0051(8) 0.0076(8)
C40 0.036(4) 0.036(4) 0.062(4) 0.012(3) 0.002(3) 0.002(3)
C41 0.031(3) 0.058(4) 0.049(4) 0.003(3) 0.007(3) 0.017(3)
C42 0.029(3) 0.045(4) 0.054(4) 0.003(3) -0.009(3) 0.010(3)
C43 0.041(4) 0.031(3) 0.054(4) 0.006(3) 0.004(3) 0.011(3)
C44 0.056(4) 0.036(4) 0.041(4) -0.006(3) 0.002(3) 0.015(3)
C45 0.055(4) 0.041(4) 0.045(4) 0.012(3) 0.012(3) 0.022(3)
C46 0.058(4) 0.038(4) 0.063(4) 0.014(3) 0.008(3) 0.007(3)
C47 0.041(7) 0.053(8) 0.038(7) 0.013(6) 0.011(5) 0.016(6)
C48 0.041(4) 0.056(4) 0.050(4) 0.017(3) 0.020(3) 0.020(3)
C49 0.046(4) 0.035(4) 0.067(4) 0.019(3) -0.001(3) -0.006(3)
C50 0.054(10) 0.032(7) 0.036(9) -0.013(6) -0.026(6) 0.011(6)
C51 0.024(7) 0.027(7) 0.068(9) -0.005(6) -0.008(6) -0.006(5)
C52 0.022(3) 0.083(5) 0.065(5) 0.004(4) 0.005(3) 0.009(3)
C53 0.055(4) 0.049(4) 0.037(4) 0.009(3) 0.007(3) 0.025(3)
C54 0.047(8) 0.023(7) 0.047(7) 0.006(6) -0.006(6) 0.014(6)
C55 0.051(4) 0.037(4) 0.043(4) -0.009(3) -0.014(3) 0.014(3)
C56 0.044(4) 0.037(3) 0.043(4) 0.003(3) -0.004(3) 0.016(3)
C57 0.046(4) 0.044(4) 0.056(4) 0.001(3) 0.009(3) 0.005(3)
C58 0.040(4) 0.044(4) 0.060(4) 0.009(3) 0.008(3) 0.000(3)
C59 0.033(4) 0.064(4) 0.041(4) 0.011(3) 0.013(3) 0.014(3)
C60 0.031(3) 0.056(4) 0.043(4) 0.006(3) 0.001(3) 0.015(3)
Si15 0.051(4) 0.053(4) 0.048(4) 0.020(3) 0.018(3) 0.030(3)
Si16 0.047(4) 0.060(4) 0.034(4) 0.007(3) 0.007(3) 0.021(3)
Si17 0.038(3) 0.067(4) 0.047(4) 0.013(3) 0.000(3) 0.007(3)
C61 0.049(11) 0.042(11) 0.024(10) 0.000(8) 0.007(8) 0.013(8)
C62 0.050(10) 0.065(11) 0.035(10) 0.005(8) 0.013(7) 0.025(9)
C63 0.030(11) 0.030(10) 0.011(9) -0.006(7) -0.015(8) 0.008(8)
C64 0.08(3) 0.028(13) 0.08(3) -0.035(16) -0.044(19) 0.016(17)
Ge3 0.0474(4) 0.0493(4) 0.0291(4) -0.0003(3) 0.0006(3) 0.0310(3)
C65 0.019(3) 0.021(3) 0.020(3) 0.002(2) -0.005(2) -0.004(2)
C66 0.013(3) 0.013(3) 0.024(3) 0.002(2) -0.002(2) 0.004(2)
C67 0.017(3) 0.027(3) 0.019(3) 0.007(2) -0.002(2) -0.003(2)
C68 0.011(3) 0.019(3) 0.030(4) 0.002(2) 0.000(3) -0.001(2)
C69 0.019(3) 0.019(3) 0.033(4) -0.005(3) 0.003(3) 0.008(2)
C70 0.018(3) 0.028(3) 0.019(3) -0.001(2) -0.006(2) 0.006(2)
C71 0.027(3) 0.032(3) 0.020(3) 0.003(2) 0.000(2) 0.015(3)
C72 0.016(3) 0.023(3) 0.017(3) 0.001(2) 0.005(2) 0.002(2)
C73 0.045(4) 0.048(4) 0.017(3) -0.004(3) 0.006(3) 0.025(3)
Si18 0.0320(10) 0.0269(9) 0.0431(11) 0.0038(7) -0.0019(8) 0.0109(8)
Si19 0.0244(9) 0.0389(10) 0.0421(11) 0.0024(8) 0.0002(8) 0.0096(8)
Si20 0.0443(11) 0.0403(10) 0.0308(10) 0.0080(8) 0.0048(8) 0.0148(8)
Si21 0.0320(10) 0.0269(9) 0.0339(10) -0.0007(7) 0.0076(8) 0.0021(7)
Si22 0.0249(9) 0.0387(10) 0.0410(11) 0.0006(8) 0.0048(8) 0.0009(8)
Si23 0.0530(12) 0.0796(14) 0.0436(12) -0.0202(10) -0.0206(10) 0.0435(11)
Si24 0.0772(14) 0.0587(12) 0.0396(12) 0.0186(9) 0.0172(10) 0.0493(11)
C74 0.032(4) 0.033(4) 0.083(5) -0.005(3) 0.006(3) 0.003(3)
C75 0.050(4) 0.027(3) 0.064(4) -0.003(3) -0.009(3) 0.018(3)
C76 0.068(5) 0.045(4) 0.061(4) 0.020(3) 0.012(3) 0.020(3)
C77 0.034(4) 0.045(4) 0.063(4) 0.015(3) 0.008(3) 0.015(3)
C78 0.022(4) 0.121(6) 0.059(5) -0.027(4) -0.001(3) -0.002(4)
C79 0.033(4) 0.033(4) 0.137(6) 0.009(4) 0.010(4) 0.012(3)
C80 0.068(4) 0.046(4) 0.058(4) 0.020(3) 0.019(3) 0.027(3)
C81 0.046(4) 0.072(4) 0.030(4) -0.001(3) 0.000(3) 0.027(3)
C82 0.059(4) 0.065(4) 0.028(4) 0.011(3) 0.006(3) 0.023(3)
C83 0.061(4) 0.040(4) 0.039(4) -0.009(3) 0.017(3) -0.008(3)
C84 0.059(4) 0.029(3) 0.063(4) 0.000(3) 0.016(3) 0.013(3)
C85 0.036(4) 0.038(4) 0.042(4) 0.002(3) 0.000(3) -0.002(3)
C86 0.034(4) 0.057(4) 0.045(4) 0.003(3) 0.010(3) 0.009(3)
C87 0.022(3) 0.077(5) 0.049(4) 0.007(3) 0.004(3) 0.005(3)
C88 0.047(4) 0.047(4) 0.058(4) -0.001(3) 0.000(3) -0.015(3)
C89 0.056(4) 0.075(5) 0.055(4) -0.003(3) -0.011(3) 0.041(4)
C90 0.069(5) 0.155(7) 0.069(5) -0.048(5) -0.032(4) 0.077(5)
C91 0.050(4) 0.048(4) 0.101(5) -0.028(4) -0.032(4) 0.019(3)
C92 0.084(5) 0.038(4) 0.076(5) 0.017(3) 0.032(4) 0.029(4)
C93 0.068(4) 0.049(4) 0.061(4) 0.013(3) 0.012(3) 0.030(4)
C94 0.131(7) 0.095(6) 0.063(5) 0.032(4) 0.015(4) 0.073(5)
Ge4 0.0294(4) 0.0335(4) 0.0305(4) 0.0015(3) 0.0028(3) 0.0117(3)
C95 0.028(3) 0.025(3) 0.019(3) 0.000(2) -0.004(3) 0.006(3)
C96 0.018(3) 0.027(3) 0.025(3) 0.006(2) -0.002(3) 0.010(3)
C97 0.026(3) 0.021(3) 0.024(3) -0.001(2) -0.007(3) 0.007(3)
C98 0.022(3) 0.025(3) 0.021(3) 0.002(2) -0.004(3) 0.005(3)
C99 0.018(3) 0.028(3) 0.027(3) 0.006(3) 0.000(3) 0.001(3)
C100 0.023(3) 0.032(3) 0.019(3) -0.002(2) -0.005(3) 0.009(3)
C101 0.025(3) 0.032(3) 0.032(3) -0.001(3) 0.003(3) 0.010(3)
C102 0.028(3) 0.038(3) 0.014(3) -0.004(2) -0.002(3) 0.008(3)
C103 0.030(3) 0.027(3) 0.025(3) -0.002(2) 0.009(3) 0.005(3)
Si25 0.0273(10) 0.0393(10) 0.0443(11) 0.0056(8) -0.0070(8) 0.0049(8)
Si26 0.0340(10) 0.0326(10) 0.0365(11) 0.0053(8) -0.0030(8) 0.0044(8)
Si27 0.0344(14) 0.0347(13) 0.0349(15) -0.0060(10) 0.0025(12) 0.0108(10)
Si28 0.0461(16) 0.0416(16) 0.0296(14) 0.0052(11) 0.0110(12) 0.0171(13)
Si29 0.0258(13) 0.0535(17) 0.0332(15) 0.0006(12) 0.0007(10) 0.0164(11)
Si30 0.0669(13) 0.0339(10) 0.0387(11) 0.0071(8) 0.0096(9) 0.0210(9)
Si31 0.0318(10) 0.0380(10) 0.0340(11) -0.0043(8) 0.0034(8) -0.0029(8)
C104 0.039(4) 0.051(4) 0.053(4) 0.006(3) -0.014(3) 0.008(3)
C105 0.062(4) 0.045(4) 0.053(4) -0.006(3) -0.025(3) 0.002(3)
C106 0.028(4) 0.062(4) 0.073(5) 0.009(3) -0.009(3) -0.001(3)
C107 0.057(4) 0.038(4) 0.046(4) 0.006(3) -0.014(3) 0.011(3)
C108 0.043(4) 0.055(4) 0.047(4) 0.012(3) 0.005(3) 0.000(3)
C109 0.043(4) 0.046(4) 0.042(4) 0.015(3) 0.000(3) 0.017(3)
C110 0.057(6) 0.044(6) 0.058(8) -0.016(5) 0.010(6) 0.012(4)
C111 0.042(4) 0.127(6) 0.071(5) -0.044(4) -0.011(4) 0.008(4)
C112 0.063(5) 0.033(4) 0.091(5) 0.004(3) 0.015(4) 0.017(3)
C113 0.077(5) 0.069(4) 0.033(4) 0.017(3) 0.002(3) 0.040(4)
C114 0.083(9) 0.032(5) 0.045(7) 0.000(5) 0.040(6) 0.004(6)
C115 0.071(5) 0.075(5) 0.025(4) 0.012(3) 0.008(3) 0.037(4)
C116 0.039(6) 0.077(8) 0.031(7) -0.001(6) -0.003(5) 0.028(5)
C117 0.038(8) 0.101(11) 0.035(8) 0.030(8) 0.001(6) 0.028(8)
C118 0.047(4) 0.101(6) 0.053(5) -0.023(4) -0.016(3) 0.023(4)
C119 0.069(5) 0.085(5) 0.045(4) 0.019(3) -0.001(3) 0.046(4)
C120 0.137(7) 0.038(4) 0.066(5) 0.007(3) 0.017(4) 0.032(4)
C121 0.084(5) 0.049(4) 0.049(4) 0.018(3) 0.009(4) 0.028(4)
C122 0.041(4) 0.054(4) 0.051(4) 0.001(3) 0.008(3) -0.001(3)
C123 0.028(3) 0.062(4) 0.032(4) 0.001(3) -0.012(3) 0.006(3)
C124 0.045(4) 0.067(4) 0.041(4) -0.017(3) -0.007(3) -0.004(3)
C125 0.16(6) 0.05(3) 0.24(8) 0.05(5) 0.11(5) 0.01(4)
C126 0.029(13) 0.050(13) 0.045(15) 0.005(9) 0.012(9) 0.017(9)
C127 0.03(2) 0.14(5) 0.10(4) -0.03(3) -0.04(2) 0.00(3)
C128 0.047(8) 0.038(8) 0.047(10) -0.010(7) 0.012(7) 0.011(7)
Si32 0.046(6) 0.058(6) 0.037(6) -0.005(4) 0.000(4) 0.010(5)
Si33 0.058(6) 0.060(6) 0.051(7) 0.003(4) 0.009(5) 0.026(5)
Si34 0.041(5) 0.065(7) 0.041(6) 0.002(5) -0.002(4) 0.025(5)

loop_
_geom_bond_atom_site_label_1
_geom_bond_atom_site_label_2
_geom_bond_distance
_geom_bond_site_symmetry_2
_geom_bond_publ_flag
Ge1 C1 1.924(4) . ?
Ge1 Ge2 2.2060(8) . ?
Ge2 C31 1.941(4) . ?
C1 C2 1.390(6) . ?
C1 C6 1.417(6) . ?
C2 C3 1.408(5) . ?
C2 C7 1.518(6) . ?
C3 C4 1.405(6) . ?
C4 C5 1.400(6) . ?
C4 C8 1.537(6) . ?
C5 C6 1.410(5) . ?
C6 C9 1.523(6) . ?
C7 Si2 1.896(4) . ?
C7 Si1 1.903(4) . ?
C8 Si4 1.919(4) . ?
C8 Si3 1.931(4) . ?
C8 Si5 1.935(4) . ?
C9 Si7 1.885(4) . ?
C9 Si6 1.890(4) . ?
Si1 C11 1.846(5) . ?
Si1 C12 1.856(5) . ?
Si1 C10 1.862(5) . ?
Si2 C15 1.863(5) . ?
Si2 C13 1.867(5) . ?
Si2 C14 1.871(5) . ?
Si3 C18 1.857(4) . ?
Si3 C17 1.882(4) . ?
Si3 C16 1.897(5) . ?
Si4 C19 1.875(5) . ?
Si4 C21 1.884(4) . ?
Si4 C20 1.895(4) . ?
Si5 C24 1.846(4) . ?
Si5 C22 1.869(4) . ?
Si5 C23 1.885(5) . ?
Si6 C25 1.863(4) . ?
Si6 C27 1.873(5) . ?
Si6 C26 1.876(5) . ?
Si7 C30 1.863(5) . ?
Si7 C29 1.866(4) . ?
Si7 C28 1.870(4) . ?
C31 C32 1.398(5) . ?
C31 C36 1.440(6) . ?
C32 C33 1.387(5) . ?
C32 C37 1.529(5) . ?
C33 C34 1.418(5) . ?
C34 C35 1.386(5) . ?
C34 C38 1.536(6) . ?
C35 C36 1.387(5) . ?
C36 C39 1.517(5) . ?
C37 Si8 1.891(5) . ?
C37 Si9 1.904(5) . ?
C38 Si16 1.898(6) . ?
C38 Si15 1.914(6) . ?
C38 Si12 1.928(5) . ?
C38 Si10 1.937(5) . ?
C38 Si11 1.942(5) . ?
C38 Si17 1.953(7) . ?
C39 Si14 1.875(4) . ?
C39 Si13 1.906(4) . ?
Si8 C41 1.859(5) . ?
Si8 C40 1.874(5) . ?
Si8 C42 1.880(4) . ?
Si9 C43 1.863(5) . ?
Si9 C44 1.869(4) . ?
Si9 C45 1.880(4) . ?
Si10 C48 1.841(5) . ?
Si10 C47 1.863(11) . ?
Si10 C46 1.911(5) . ?
Si11 C51 1.868(14) . ?
Si11 C50 1.873(18) . ?
Si11 C49 1.931(5) . ?
Si12 C54 1.872(13) . ?
Si12 C53 1.938(5) . ?
Si12 C52 1.956(5) . ?
Si13 C57 1.853(5) . ?
Si13 C56 1.855(4) . ?
Si13 C55 1.865(5) . ?
Si14 C59 1.871(4) . ?
Si14 C60 1.872(4) . ?
Si14 C58 1.878(5) . ?
C46 Si15 1.968(7) . ?
C48 Si16 2.049(7) . ?
C49 Si17 1.824(7) . ?
C52 Si17 2.000(7) . ?
C53 Si15 1.820(6) . ?
Si15 C61 1.95(3) . ?
Si16 C62 1.86(2) . ?
Si16 C63 1.88(3) . ?
Si17 C64 1.87(4) . ?
Ge3 C65 1.942(4) . ?
Ge3 Ge4 2.2260(8) . ?
C65 C66 1.385(5) . ?
C65 C70 1.418(6) . ?
C66 C67 1.392(5) . ?
C66 C71 1.531(5) . ?
C67 C68 1.404(5) . ?
C68 C69 1.390(6) . ?
C68 C72 1.558(6) . ?
C69 C70 1.393(5) . ?
C70 C73 1.528(6) . ?
C71 Si18 1.897(4) . ?
C71 Si19 1.909(5) . ?
C72 Si20 1.918(4) . ?
C72 Si22 1.918(4) . ?
C72 Si21 1.938(4) . ?
C73 Si24 1.884(5) . ?
C73 Si23 1.906(5) . ?
Si18 C75 1.852(4) . ?
Si18 C74 1.858(5) . ?
Si18 C76 1.859(5) . ?
Si19 C79 1.846(5) . ?
Si19 C78 1.851(5) . ?
Si19 C77 1.859(4) . ?
Si20 C82 1.869(4) . ?
Si20 C81 1.881(5) . ?
Si20 C80 1.887(5) . ?
Si21 C84 1.867(5) . ?
Si21 C85 1.873(4) . ?
Si21 C83 1.882(5) . ?
Si22 C88 1.861(5) . ?
Si22 C87 1.863(5) . ?
Si22 C86 1.876(4) . ?
Si23 C90 1.852(5) . ?
Si23 C89 1.855(5) . ?
Si23 C91 1.863(6) . ?
Si24 C93 1.849(5) . ?
Si24 C94 1.867(5) . ?
Si24 C92 1.869(5) . ?
Ge4 C95 1.966(4) . ?
C95 C96 1.392(6) . ?
C95 C100 1.421(6) . ?
C96 C97 1.397(5) . ?
C96 C101 1.538(6) . ?
C97 C98 1.394(6) . ?
C98 C99 1.398(6) . ?
C98 C102 1.544(6) . ?
C99 C100 1.394(5) . ?
C100 C103 1.528(6) . ?
C101 Si25 1.877(5) . ?
C101 Si26 1.894(5) . ?
C102 Si32 1.880(9) . ?
C102 Si29 1.916(5) . ?
C102 Si27 1.926(5) . ?
C102 Si28 1.930(5) . ?
C102 Si34 1.957(9) . ?
C102 Si33 2.002(9) . ?
C103 Si31 1.882(5) . ?
C103 Si30 1.885(5) . ?
Si25 C106 1.859(5) . ?
Si25 C105 1.865(5) . ?
Si25 C104 1.867(5) . ?
Si26 C108 1.858(5) . ?
Si26 C107 1.861(5) . ?
Si26 C109 1.867(5) . ?
Si27 C110 1.881(13) . ?
Si27 C112 1.902(5) . ?
Si27 C111 1.917(6) . ?
Si28 C113 1.831(5) . ?
Si28 C115 1.905(5) . ?
Si28 C114 1.908(13) . ?
Si29 C118 1.837(5) . ?
Si29 C116 1.867(10) . ?
Si29 C117 1.878(13) . ?
Si30 C121 1.835(5) . ?
Si30 C119 1.849(5) . ?
Si30 C120 1.861(5) . ?
Si31 C124 1.854(5) . ?
Si31 C122 1.859(5) . ?
Si31 C123 1.872(5) . ?
C111 Si32 2.237(11) . ?
C112 Si33 1.757(9) . ?
C113 Si32 1.873(9) . ?
C115 Si32 1.950(9) . ?
C118 Si34 1.795(9) . ?
C125 Si34 1.95(5) . ?
C126 Si34 1.95(4) . ?
C127 Si33 1.81(6) . ?
C128 Si33 1.91(5) . ?
